data_7026146
loop_
_publ_author_name
'Jungton, Ann-Katrin'
'Meltzer, Antje'
'Pr\"asang, Carsten'
'Braun, Thomas'
'Driess, Matthias'
'Penner, Anna'

_publ_section_title
;
 Addition of [(eta(5)-C(5)Me(5))IrH(4)] to a zwitterionic silylene:
 stepwise formation of iridium(V)-silyl and iridium(III)-silylene
 complexes.
;
_journal_issue 23
_journal_name_full 'Dalton transactions (Cambridge, England : 2003)'
_journal_page_first 5436
_journal_page_last 5438
_journal_paper_doi 10.1039/c0dt00236d
_journal_volume 39
_journal_year 2010
_chemical_formula_moiety 'C39 H59 Ir N2 Si'
_chemical_formula_sum 'C39 H59 Ir N2 Si'
_chemical_formula_weight 776.17
_chemical_name_systematic
;
?
;
_space_group_IT_number 33
_symmetry_cell_setting orthorhombic
_symmetry_space_group_name_Hall 'P 2c -2n'
_symmetry_space_group_name_H-M 'P n a 21'
_atom_sites_solution_hydrogens geom
_atom_sites_solution_primary direct
_atom_sites_solution_secondary difmap
_audit_creation_method SHELXL-97
_cell_angle_alpha 90.00
_cell_angle_beta 90.00
_cell_angle_gamma 90.00
_cell_formula_units_Z 4
_cell_length_a 18.1058(4)
_cell_length_b 11.9735(3)
_cell_length_c 16.7760(5)
_cell_measurement_reflns_used 5000
_cell_measurement_temperature 100(2)
_cell_measurement_theta_max 30.55
_cell_measurement_theta_min 1.94
_cell_volume 3636.87(16)
_computing_cell_refinement 'X-AREA (Stoe & Cie, 2002)'
_computing_data_collection 'X-AREA (Stoe & Cie, 2002)'
_computing_data_reduction 'X-RED (Stoe & Cie, 2002)'
_computing_publication_material 'SHELXL97 (Sheldrick, 1997)'
_computing_structure_refinement 'SHELXL-97 (Sheldrick, 1997)'
_computing_structure_solution 'SHELXS-97 (Sheldrick, 1990)'
_diffrn_ambient_temperature 100(2)
_diffrn_measured_fraction_theta_full 0.989
_diffrn_measured_fraction_theta_max 0.989
_diffrn_measurement_device_type 'Stoe IPDS-2t diffractometer'
_diffrn_measurement_method '\w-rotation,\w-incr.=1\%,360 exposures'
_diffrn_radiation_monochromator graphite
_diffrn_radiation_source 'fine-focus sealed tube'
_diffrn_radiation_type MoK\a
_diffrn_radiation_wavelength 0.71073
_diffrn_reflns_av_R_equivalents 0.0583
_diffrn_reflns_av_sigmaI/netI 0.0499
_diffrn_reflns_limit_h_max 25
_diffrn_reflns_limit_h_min -25
_diffrn_reflns_limit_k_max 17
_diffrn_reflns_limit_k_min -17
_diffrn_reflns_limit_l_max 23
_diffrn_reflns_limit_l_min -23
_diffrn_reflns_number 42435
_diffrn_reflns_theta_full 30.55
_diffrn_reflns_theta_max 30.55
_diffrn_reflns_theta_min 2.37
_exptl_absorpt_coefficient_mu 3.732
_exptl_absorpt_correction_T_max 0.7545
_exptl_absorpt_correction_T_min 0.5223
_exptl_absorpt_correction_type numerical
_exptl_absorpt_process_details
;
The crystal faces were indexed by microscope on the diffractometer. After
that a numerical absorption correction basing on a Gaussian algorithsm
was applied, which is implemented in the X-RED program (Stoe, 2002).
;
_exptl_crystal_colour white
_exptl_crystal_density_diffrn 1.418
_exptl_crystal_density_method none
_exptl_crystal_description lattice
_exptl_crystal_F_000 1592
_exptl_crystal_size_max 0.20
_exptl_crystal_size_mid 0.08
_exptl_crystal_size_min 0.08
_refine_diff_density_max 2.150
_refine_diff_density_min -2.310
_refine_diff_density_rms 0.124
_refine_ls_abs_structure_details 'Flack H D (1983), Acta Cryst. A39, 876-881'
_refine_ls_abs_structure_Flack -0.004(6)
_refine_ls_extinction_method none
_refine_ls_goodness_of_fit_ref 1.076
_refine_ls_hydrogen_treatment constr
_refine_ls_matrix_type full
_refine_ls_number_parameters 402
_refine_ls_number_reflns 11005
_refine_ls_number_restraints 37
_refine_ls_restrained_S_all 1.074
_refine_ls_R_factor_all 0.0508
_refine_ls_R_factor_gt 0.0376
_refine_ls_shift/su_max 0.002
_refine_ls_shift/su_mean 0.000
_refine_ls_structure_factor_coef Fsqd
_refine_ls_weighting_details 'calc w=1/[\s^2^(Fo^2^)+(0.0219P)^2^+1.3260P] where P=(Fo^2^+2Fc^2^)/3'
_refine_ls_weighting_scheme calc
_refine_ls_wR_factor_gt 0.0586
_refine_ls_wR_factor_ref 0.0609
_reflns_number_gt 9327
_reflns_number_total 11005
_reflns_threshold_expression I>2sigma(I)
_cod_data_source_file c0dt00236d.txt
_cod_data_source_block c:\anna\akju22a
_cod_database_code 7026146

loop_
_symmetry_equiv_pos_as_xyz
'x, y, z'
'-x, -y, z+1/2'
'-x+1/2, y+1/2, z+1/2'
'x+1/2, -y+1/2, z'

loop_
_atom_site_label
_atom_site_type_symbol
_atom_site_fract_x
_atom_site_fract_y
_atom_site_fract_z
_atom_site_U_iso_or_equiv
_atom_site_adp_type
_atom_site_occupancy
_atom_site_symmetry_multiplicity
_atom_site_calc_flag
_atom_site_refinement_flags
C1 C 0.1725(2) 0.7819(3) 0.0983(2) 0.0144(7) Uani 1 1 d .
C2 C 0.2198(2) 0.8740(3) 0.0784(2) 0.0137(7) Uani 1 1 d .
H2 H 0.2592 0.8579 0.0429 0.016 Uiso 1 1 calc R
C3 C 0.2150(3) 0.9818(5) 0.1042(3) 0.0137(9) Uani 1 1 d .
C4 C 0.1944(3) 0.6755(4) 0.0790(3) 0.0239(10) Uani 1 1 d .
H4A H 0.1641 0.6136 0.0928 0.029 Uiso 1 1 calc R
H4B H 0.2397 0.6638 0.0518 0.029 Uiso 1 1 calc R
C5 C 0.2736(3) 1.0631(4) 0.0822(3) 0.0205(9) Uani 1 1 d .
H5A H 0.3113 1.0256 0.0500 0.031 Uiso 1 1 calc R
H5B H 0.2963 1.0930 0.1308 0.031 Uiso 1 1 calc R
H5C H 0.2518 1.1243 0.0514 0.031 Uiso 1 1 calc R
C6 C 0.0604(2) 0.7082(3) 0.1564(3) 0.0143(8) Uani 1 1 d .
C7 C 0.0189(3) 0.6572(3) 0.0946(2) 0.0172(7) Uani 1 1 d .
C8 C -0.0240(3) 0.5644(3) 0.1138(3) 0.0208(9) Uani 1 1 d .
H8 H -0.0531 0.5304 0.0733 0.025 Uiso 1 1 calc R
C9 C -0.0257(2) 0.5203(4) 0.1900(3) 0.0215(8) Uani 1 1 d .
H9 H -0.0556 0.4571 0.2014 0.026 Uiso 1 1 calc R
C10 C 0.0170(3) 0.5690(3) 0.2502(5) 0.0194(10) Uani 1 1 d .
H10 H 0.0158 0.5386 0.3025 0.023 Uiso 1 1 calc R
C11 C 0.0615(2) 0.6626(3) 0.2342(5) 0.0182(10) Uani 1 1 d .
C12 C 0.0215(3) 0.6970(4) 0.0089(3) 0.0200(8) Uani 1 1 d .
H12 H 0.0612 0.7548 0.0051 0.024 Uiso 1 1 calc R
C13 C -0.0500(4) 0.7510(6) -0.0178(3) 0.0368(13) Uani 1 1 d .
H13A H -0.0912 0.6998 -0.0079 0.055 Uiso 1 1 calc R
H13B H -0.0473 0.7678 -0.0749 0.055 Uiso 1 1 calc R
H13C H -0.0578 0.8203 0.0121 0.055 Uiso 1 1 calc R
C14 C 0.0422(4) 0.6020(5) -0.0480(3) 0.0378(14) Uani 1 1 d .
H14A H 0.0874 0.5655 -0.0291 0.057 Uiso 1 1 calc R
H14B H 0.0505 0.6323 -0.1015 0.057 Uiso 1 1 calc R
H14C H 0.0019 0.5473 -0.0498 0.057 Uiso 1 1 calc R
C15 C 0.1132(3) 0.7051(4) 0.2976(3) 0.0190(8) Uani 1 1 d .
H15 H 0.1292 0.7818 0.2817 0.023 Uiso 1 1 calc R
C16 C 0.0770(3) 0.7137(5) 0.3802(3) 0.0299(11) Uani 1 1 d .
H16A H 0.0353 0.7658 0.3777 0.045 Uiso 1 1 calc R
H16B H 0.1133 0.7407 0.4189 0.045 Uiso 1 1 calc R
H16C H 0.0592 0.6399 0.3966 0.045 Uiso 1 1 calc R
C17 C 0.1821(4) 0.6317(5) 0.3015(4) 0.0388(14) Uani 1 1 d .
H17A H 0.1682 0.5560 0.3177 0.058 Uiso 1 1 calc R
H17B H 0.2168 0.6629 0.3404 0.058 Uiso 1 1 calc R
H17C H 0.2056 0.6291 0.2489 0.058 Uiso 1 1 calc R
C18 C 0.1655(3) 1.1161(4) 0.1981(3) 0.0109(8) Uani 1 1 d U
C19 C 0.1936(3) 1.1056(4) 0.2762(3) 0.0137(9) Uani 1 1 d U
C20 C 0.1996(3) 1.1997(4) 0.3242(3) 0.0189(8) Uani 1 1 d U
H20 H 0.2193 1.1928 0.3765 0.023 Uiso 1 1 calc R
C21 C 0.1772(3) 1.3034(4) 0.2971(3) 0.0232(10) Uani 1 1 d U
H21 H 0.1795 1.3667 0.3311 0.028 Uiso 1 1 calc R
C22 C 0.1515(3) 1.3140(3) 0.2196(3) 0.0169(9) Uani 1 1 d U
H22 H 0.1373 1.3856 0.2007 0.020 Uiso 1 1 calc R
C23 C 0.1459(2) 1.2220(3) 0.1688(2) 0.0137(7) Uani 1 1 d U
C24 C 0.2192(2) 0.9932(3) 0.3081(2) 0.0173(7) Uani 1 1 d .
H24 H 0.1966 0.9339 0.2739 0.021 Uiso 1 1 calc R
C25 C 0.3026(3) 0.9821(5) 0.3014(3) 0.0296(10) Uani 1 1 d .
H25A H 0.3172 0.9861 0.2453 0.044 Uiso 1 1 calc R
H25B H 0.3182 0.9102 0.3238 0.044 Uiso 1 1 calc R
H25C H 0.3263 1.0429 0.3310 0.044 Uiso 1 1 calc R
C26 C 0.1954(4) 0.9709(6) 0.3944(4) 0.0282(14) Uani 1 1 d .
H26A H 0.2069 0.8934 0.4085 0.042 Uiso 1 1 calc R
H26B H 0.1421 0.9835 0.3996 0.042 Uiso 1 1 calc R
H26C H 0.2220 1.0215 0.4302 0.042 Uiso 1 1 calc R
C27 C 0.1184(3) 1.2384(3) 0.0837(3) 0.0163(8) Uani 1 1 d .
H27 H 0.1292 1.1681 0.0536 0.020 Uiso 1 1 calc R
C28 C 0.1594(3) 1.3335(4) 0.0420(3) 0.0272(11) Uani 1 1 d .
H28A H 0.1459 1.3348 -0.0146 0.041 Uiso 1 1 calc R
H28B H 0.2128 1.3221 0.0472 0.041 Uiso 1 1 calc R
H28C H 0.1457 1.4048 0.0667 0.041 Uiso 1 1 calc R
C29 C 0.0351(3) 1.2575(4) 0.0804(3) 0.0249(10) Uani 1 1 d .
H29A H 0.0095 1.1922 0.1024 0.037 Uiso 1 1 calc R
H29B H 0.0198 1.2686 0.0249 0.037 Uiso 1 1 calc R
H29C H 0.0224 1.3238 0.1117 0.037 Uiso 1 1 calc R
C30 C -0.1242(2) 0.9987(4) 0.1777(3) 0.0119(8) Uani 1 1 d .
C31 C -0.1216(2) 0.8966(3) 0.2217(3) 0.0116(8) Uani 1 1 d .
C32 C -0.1166(2) 0.9251(4) 0.3043(3) 0.0145(8) Uani 1 1 d .
C33 C -0.1172(3) 1.0438(5) 0.3116(3) 0.0170(10) Uani 1 1 d .
C34 C -0.1217(2) 1.0895(3) 0.2322(3) 0.0128(10) Uani 1 1 d .
C35 C -0.1380(2) 1.0116(4) 0.0894(2) 0.0215(8) Uani 1 1 d .
H35A H -0.1305 0.9396 0.0629 0.032 Uiso 1 1 calc R
H35B H -0.1037 1.0668 0.0674 0.032 Uiso 1 1 calc R
H35C H -0.1889 1.0367 0.0808 0.032 Uiso 1 1 calc R
C36 C -0.1335(3) 0.7803(4) 0.1902(3) 0.0188(9) Uani 1 1 d .
H36A H -0.1854 0.7593 0.1971 0.028 Uiso 1 1 calc R
H36B H -0.1021 0.7279 0.2196 0.028 Uiso 1 1 calc R
H36C H -0.1207 0.7780 0.1334 0.028 Uiso 1 1 calc R
C37 C -0.1178(3) 0.8449(4) 0.3735(3) 0.0240(10) Uani 1 1 d .
H37A H -0.0864 0.8736 0.4164 0.036 Uiso 1 1 calc R
H37B H -0.0993 0.7719 0.3560 0.036 Uiso 1 1 calc R
H37C H -0.1686 0.8368 0.3929 0.036 Uiso 1 1 calc R
C38 C -0.1200(3) 1.1085(5) 0.3886(3) 0.0283(11) Uani 1 1 d .
H38A H -0.1713 1.1141 0.4067 0.042 Uiso 1 1 calc R
H38B H -0.1000 1.1836 0.3800 0.042 Uiso 1 1 calc R
H38C H -0.0905 1.0698 0.4291 0.042 Uiso 1 1 calc R
C39 C -0.1300(3) 1.2110(4) 0.2133(3) 0.0231(10) Uani 1 1 d .
H39A H -0.1114 1.2256 0.1595 0.035 Uiso 1 1 calc R
H39B H -0.1018 1.2553 0.2519 0.035 Uiso 1 1 calc R
H39C H -0.1823 1.2318 0.2162 0.035 Uiso 1 1 calc R
Ir1 Ir -0.015285(7) 0.988344(8) 0.242626(11) 0.01189(3) Uani 1 1 d .
N1 N 0.1059(2) 0.8040(3) 0.1385(2) 0.0137(6) Uani 1 1 d .
N2 N 0.15550(19) 1.0186(3) 0.15043(19) 0.0134(6) Uani 1 1 d .
Si1 Si 0.07143(6) 0.94333(9) 0.14523(7) 0.01093(19) Uani 1 1 d .

loop_
_atom_site_aniso_label
_atom_site_aniso_U_11
_atom_site_aniso_U_22
_atom_site_aniso_U_33
_atom_site_aniso_U_23
_atom_site_aniso_U_13
_atom_site_aniso_U_12
C1 0.012(2) 0.0148(18) 0.0160(18) -0.0029(13) -0.0018(14) 0.0035(14)
C2 0.013(2) 0.0147(18) 0.0134(17) 0.0009(13) -0.0007(14) 0.0014(14)
C3 0.009(2) 0.021(2) 0.0114(18) -0.0021(17) -0.0006(15) -0.0001(17)
C4 0.018(2) 0.016(2) 0.038(3) -0.0012(17) 0.0023(19) 0.0026(16)
C5 0.016(2) 0.020(2) 0.025(2) -0.0035(16) 0.0090(17) -0.0019(16)
C6 0.013(2) 0.0082(16) 0.021(2) 0.0004(13) 0.0033(15) -0.0007(13)
C7 0.017(2) 0.0139(16) 0.0211(18) -0.0029(13) 0.0023(18) 0.0000(17)
C8 0.014(2) 0.0177(18) 0.030(2) -0.0059(15) 0.0038(17) -0.0045(16)
C9 0.020(2) 0.0136(16) 0.0311(19) -0.0028(15) 0.0076(16) -0.0023(16)
C10 0.0232(17) 0.0147(13) 0.020(3) -0.0006(17) 0.000(2) 0.0011(15)
C11 0.0173(17) 0.0108(14) 0.027(3) -0.004(2) -0.004(2) 0.0034(11)
C12 0.013(2) 0.0213(19) 0.026(2) -0.0024(15) 0.0049(18) -0.0012(17)
C13 0.023(3) 0.065(4) 0.022(2) 0.003(2) -0.002(2) 0.006(3)
C14 0.062(4) 0.026(3) 0.026(3) -0.0067(19) 0.012(3) -0.005(2)
C15 0.018(2) 0.0156(19) 0.024(2) 0.0045(15) -0.0014(17) 0.0014(15)
C16 0.031(3) 0.036(3) 0.023(2) 0.004(2) -0.004(2) -0.003(2)
C17 0.029(3) 0.038(3) 0.050(4) -0.001(3) -0.010(3) 0.010(2)
C18 0.005(2) 0.0141(19) 0.0139(19) -0.0020(14) -0.0019(16) -0.0037(16)
C19 0.009(2) 0.017(2) 0.0156(19) -0.0008(15) 0.0067(17) -0.0052(17)
C20 0.022(2) 0.021(2) 0.0141(19) -0.0049(15) -0.0004(16) -0.0041(16)
C21 0.033(3) 0.020(2) 0.017(2) -0.0082(17) -0.002(2) -0.0005(19)
C22 0.022(2) 0.0104(17) 0.018(2) 0.0002(13) 0.0001(15) 0.0000(15)
C23 0.014(2) 0.0116(17) 0.0158(18) -0.0015(13) 0.0004(14) -0.0001(14)
C24 0.023(2) 0.0124(18) 0.0164(16) 0.0022(15) -0.0047(13) -0.0011(16)
C25 0.025(2) 0.033(3) 0.031(2) 0.006(2) 0.0009(18) 0.008(2)
C26 0.026(3) 0.039(3) 0.020(3) 0.009(2) 0.002(2) 0.000(3)
C27 0.021(2) 0.0110(17) 0.0164(18) 0.0034(14) -0.0027(16) -0.0031(14)
C28 0.042(3) 0.020(2) 0.020(2) 0.0059(16) 0.001(2) -0.009(2)
C29 0.022(3) 0.025(2) 0.028(2) 0.0013(18) -0.0041(18) 0.0095(17)
C30 0.0125(18) 0.009(2) 0.0140(17) 0.0043(17) 0.0012(13) 0.0001(17)
C31 0.012(2) 0.0132(17) 0.010(2) 0.0001(12) 0.0034(13) 0.0005(13)
C32 0.010(2) 0.022(2) 0.011(2) 0.0043(16) -0.0003(15) -0.0038(15)
C33 0.015(2) 0.017(2) 0.019(2) -0.008(2) 0.0001(17) 0.000(2)
C34 0.0127(17) 0.0170(15) 0.009(3) 0.0014(16) -0.0020(17) -0.0005(11)
C35 0.021(2) 0.028(2) 0.0156(16) 0.0033(17) -0.0048(14) 0.0022(19)
C36 0.015(2) 0.017(2) 0.024(2) -0.0040(15) 0.0010(17) -0.0032(15)
C37 0.019(2) 0.032(3) 0.022(2) 0.0094(18) 0.0000(18) -0.0036(19)
C38 0.028(3) 0.039(3) 0.018(2) -0.0131(19) 0.0032(19) 0.006(2)
C39 0.020(2) 0.020(2) 0.029(2) 0.0038(16) 0.0023(18) 0.0091(17)
Ir1 0.01026(5) 0.01319(5) 0.01222(4) -0.00091(18) -0.00027(15) 0.00077(5)
N1 0.0127(17) 0.0105(15) 0.0179(17) -0.0006(12) 0.0017(13) -0.0004(12)
N2 0.0132(16) 0.0129(15) 0.0140(13) -0.0015(13) 0.0001(11) -0.0033(13)
Si1 0.0101(5) 0.0105(4) 0.0122(5) 0.0002(4) -0.0006(4) 0.0000(4)

loop_
_atom_type_symbol
_atom_type_description
_atom_type_scat_dispersion_real
_atom_type_scat_dispersion_imag
_atom_type_scat_source
C C 0.0033 0.0016 'International Tables Vol C Tables 4.2.6.8 and 6.1.1.4'
H H 0.0000 0.0000 'International Tables Vol C Tables 4.2.6.8 and 6.1.1.4'
Ir Ir -1.4442 7.9887 'International Tables Vol C Tables 4.2.6.8 and 6.1.1.4'
N N 0.0061 0.0033 'International Tables Vol C Tables 4.2.6.8 and 6.1.1.4'
Si Si 0.0817 0.0704 'International Tables Vol C Tables 4.2.6.8 and 6.1.1.4'

loop_
_geom_angle_atom_site_label_1
_geom_angle_atom_site_label_2
_geom_angle_atom_site_label_3
_geom_angle
C4 C1 N1 122.4(4)
C4 C1 C2 119.0(4)
N1 C1 C2 118.6(4)
C3 C2 C1 127.9(4)
C3 C2 H2 116.0
C1 C2 H2 116.0
C2 C3 N2 121.6(4)
C2 C3 C5 119.7(4)
N2 C3 C5 118.7(4)
C1 C4 H4A 120.0
C1 C4 H4B 120.0
H4A C4 H4B 120.0
C3 C5 H5A 109.5
C3 C5 H5B 109.5
H5A C5 H5B 109.5
C3 C5 H5C 109.5
H5A C5 H5C 109.5
H5B C5 H5C 109.5
C11 C6 C7 121.0(4)
C11 C6 N1 119.3(4)
C7 C6 N1 119.5(4)
C8 C7 C6 118.1(4)
C8 C7 C12 119.1(4)
C6 C7 C12 122.8(4)
C9 C8 C7 122.0(4)
C9 C8 H8 119.0
C7 C8 H8 119.0
C8 C9 C10 119.8(4)
C8 C9 H9 120.1
C10 C9 H9 120.1
C9 C10 C11 120.7(7)
C9 C10 H10 119.7
C11 C10 H10 119.7
C10 C11 C6 118.4(6)
C10 C11 C15 119.3(6)
C6 C11 C15 122.0(4)
C13 C12 C7 112.8(4)
C13 C12 C14 110.0(5)
C7 C12 C14 111.4(4)
C13 C12 H12 107.4
C7 C12 H12 107.4
C14 C12 H12 107.4
C12 C13 H13A 109.5
C12 C13 H13B 109.5
H13A C13 H13B 109.5
C12 C13 H13C 109.5
H13A C13 H13C 109.5
H13B C13 H13C 109.5
C12 C14 H14A 109.5
C12 C14 H14B 109.5
H14A C14 H14B 109.5
C12 C14 H14C 109.5
H14A C14 H14C 109.5
H14B C14 H14C 109.5
C11 C15 C17 110.1(4)
C11 C15 C16 113.3(4)
C17 C15 C16 110.4(4)
C11 C15 H15 107.6
C17 C15 H15 107.6
C16 C15 H15 107.6
C15 C16 H16A 109.5
C15 C16 H16B 109.5
H16A C16 H16B 109.5
C15 C16 H16C 109.5
H16A C16 H16C 109.5
H16B C16 H16C 109.5
C15 C17 H17A 109.5
C15 C17 H17B 109.5
H17A C17 H17B 109.5
C15 C17 H17C 109.5
H17A C17 H17C 109.5
H17B C17 H17C 109.5
C23 C18 C19 119.8(4)
C23 C18 N2 120.7(4)
C19 C18 N2 119.6(4)
C20 C19 C18 119.6(5)
C20 C19 C24 119.4(4)
C18 C19 C24 121.0(4)
C21 C20 C19 121.0(4)
C21 C20 H20 119.5
C19 C20 H20 119.5
C20 C21 C22 119.3(4)
C20 C21 H21 120.3
C22 C21 H21 120.3
C21 C22 C23 121.6(4)
C21 C22 H22 119.2
C23 C22 H22 119.2
C22 C23 C18 118.7(4)
C22 C23 C27 119.6(4)
C18 C23 C27 121.7(4)
C19 C24 C25 110.7(4)
C19 C24 C26 113.6(4)
C25 C24 C26 109.4(4)
C19 C24 H24 107.6
C25 C24 H24 107.6
C26 C24 H24 107.6
C24 C25 H25A 109.5
C24 C25 H25B 109.5
H25A C25 H25B 109.5
C24 C25 H25C 109.5
H25A C25 H25C 109.5
H25B C25 H25C 109.5
C24 C26 H26A 109.5
C24 C26 H26B 109.5
H26A C26 H26B 109.5
C24 C26 H26C 109.5
H26A C26 H26C 109.5
H26B C26 H26C 109.5
C23 C27 C29 112.1(4)
C23 C27 C28 111.4(4)
C29 C27 C28 110.6(4)
C23 C27 H27 107.5
C29 C27 H27 107.5
C28 C27 H27 107.5
C27 C28 H28A 109.5
C27 C28 H28B 109.5
H28A C28 H28B 109.5
C27 C28 H28C 109.5
H28A C28 H28C 109.5
H28B C28 H28C 109.5
C27 C29 H29A 109.5
C27 C29 H29B 109.5
H29A C29 H29B 109.5
C27 C29 H29C 109.5
H29A C29 H29C 109.5
H29B C29 H29C 109.5
C34 C30 C31 108.7(4)
C34 C30 C35 124.0(4)
C31 C30 C35 126.9(4)
C34 C30 Ir1 72.7(3)
C31 C30 Ir1 71.0(3)
C35 C30 Ir1 128.7(3)
C30 C31 C32 107.4(4)
C30 C31 C36 127.2(4)
C32 C31 C36 124.8(4)
C30 C31 Ir1 72.0(2)
C32 C31 Ir1 71.2(3)
C36 C31 Ir1 129.1(3)
C33 C32 C31 108.6(4)
C33 C32 C37 124.8(5)
C31 C32 C37 126.4(4)
C33 C32 Ir1 73.1(3)
C31 C32 Ir1 71.6(3)
C37 C32 Ir1 125.8(3)
C32 C33 C34 107.5(4)
C32 C33 C38 125.8(5)
C34 C33 C38 126.5(5)
C32 C33 Ir1 70.1(3)
C34 C33 Ir1 71.8(3)
C38 C33 Ir1 127.8(4)
C30 C34 C33 107.8(4)
C30 C34 C39 127.1(5)
C33 C34 C39 124.8(5)
C30 C34 Ir1 70.7(2)
C33 C34 Ir1 71.3(3)
C39 C34 Ir1 128.1(3)
C30 C35 H35A 109.5
C30 C35 H35B 109.5
H35A C35 H35B 109.5
C30 C35 H35C 109.5
H35A C35 H35C 109.5
H35B C35 H35C 109.5
C31 C36 H36A 109.5
C31 C36 H36B 109.5
H36A C36 H36B 109.5
C31 C36 H36C 109.5
H36A C36 H36C 109.5
H36B C36 H36C 109.5
C32 C37 H37A 109.5
C32 C37 H37B 109.5
H37A C37 H37B 109.5
C32 C37 H37C 109.5
H37A C37 H37C 109.5
H37B C37 H37C 109.5
C33 C38 H38A 109.5
C33 C38 H38B 109.5
H38A C38 H38B 109.5
C33 C38 H38C 109.5
H38A C38 H38C 109.5
H38B C38 H38C 109.5
C34 C39 H39A 109.5
C34 C39 H39B 109.5
H39A C39 H39B 109.5
C34 C39 H39C 109.5
H39A C39 H39C 109.5
H39B C39 H39C 109.5
C32 Ir1 C31 37.23(19)
C32 Ir1 C30 61.71(17)
C31 Ir1 C30 37.03(16)
C32 Ir1 C33 36.81(18)
C31 Ir1 C33 61.77(17)
C30 Ir1 C33 61.39(14)
C32 Ir1 C34 61.52(17)
C31 Ir1 C34 61.56(13)
C30 Ir1 C34 36.52(17)
C33 Ir1 C34 36.9(2)
C32 Ir1 Si1 143.00(14)
C31 Ir1 Si1 110.81(11)
C30 Ir1 Si1 105.24(11)
C33 Ir1 Si1 165.97(14)
C34 Ir1 Si1 129.65(15)
C1 N1 C6 116.0(3)
C1 N1 Si1 120.4(3)
C6 N1 Si1 122.0(3)
C3 N2 C18 118.1(4)
C3 N2 Si1 118.3(3)
C18 N2 Si1 123.6(3)
N2 Si1 N1 100.27(18)
N2 Si1 Ir1 115.27(12)
N1 Si1 Ir1 119.75(13)

loop_
_geom_bond_atom_site_label_1
_geom_bond_atom_site_label_2
_geom_bond_distance
C1 C4 1.373(6)
C1 N1 1.406(5)
C1 C2 1.436(6)
C2 C3 1.364(7)
C2 H2 0.9500
C3 N2 1.399(6)
C3 C5 1.486(7)
C4 H4A 0.9500
C4 H4B 0.9500
C5 H5A 0.9800
C5 H5B 0.9800
C5 H5C 0.9800
C6 C11 1.414(9)
C6 C7 1.418(6)
C6 N1 1.444(5)
C7 C8 1.394(6)
C7 C12 1.516(6)
C8 C9 1.384(6)
C8 H8 0.9500
C9 C10 1.399(8)
C9 H9 0.9500
C10 C11 1.407(6)
C10 H10 0.9500
C11 C15 1.505(8)
C12 C13 1.515(8)
C12 C14 1.531(7)
C12 H12 1.0000
C13 H13A 0.9800
C13 H13B 0.9800
C13 H13C 0.9800
C14 H14A 0.9800
C14 H14B 0.9800
C14 H14C 0.9800
C15 C17 1.528(7)
C15 C16 1.537(7)
C15 H15 1.0000
C16 H16A 0.9800
C16 H16B 0.9800
C16 H16C 0.9800
C17 H17A 0.9800
C17 H17B 0.9800
C17 H17C 0.9800
C18 C23 1.406(6)
C18 C19 1.411(6)
C18 N2 1.427(5)
C19 C20 1.390(6)
C19 C24 1.519(6)
C20 C21 1.383(7)
C20 H20 0.9500
C21 C22 1.386(7)
C21 H21 0.9500
C22 C23 1.396(6)
C22 H22 0.9500
C23 C27 1.525(6)
C24 C25 1.521(7)
C24 C26 1.535(7)
C24 H24 1.0000
C25 H25A 0.9800
C25 H25B 0.9800
C25 H25C 0.9800
C26 H26A 0.9800
C26 H26B 0.9800
C26 H26C 0.9800
C27 C29 1.526(7)
C27 C28 1.529(6)
C27 H27 1.0000
C28 H28A 0.9800
C28 H28B 0.9800
C28 H28C 0.9800
C29 H29A 0.9800
C29 H29B 0.9800
C29 H29C 0.9800
C30 C34 1.422(7)
C30 C31 1.429(6)
C30 C35 1.509(6)
C30 Ir1 2.256(4)
C31 C32 1.430(7)
C31 C36 1.505(6)
C31 Ir1 2.243(4)
C32 C33 1.426(7)
C32 C37 1.507(6)
C32 Ir1 2.238(4)
C33 C34 1.441(8)
C33 C38 1.507(7)
C33 Ir1 2.276(5)
C34 C39 1.497(6)
C34 Ir1 2.282(4)
C35 H35A 0.9800
C35 H35B 0.9800
C35 H35C 0.9800
C36 H36A 0.9800
C36 H36B 0.9800
C36 H36C 0.9800
C37 H37A 0.9800
C37 H37B 0.9800
C37 H37C 0.9800
C38 H38A 0.9800
C38 H38B 0.9800
C38 H38C 0.9800
C39 H39A 0.9800
C39 H39B 0.9800
C39 H39C 0.9800
Ir1 Si1 2.3293(11)
N1 Si1 1.785(4)
N2 Si1 1.771(4)

loop_
_geom_torsion_atom_site_label_1
_geom_torsion_atom_site_label_2
_geom_torsion_atom_site_label_3
_geom_torsion_atom_site_label_4
_geom_torsion
C4 C1 C2 C3 -167.4(5)
N1 C1 C2 C3 11.4(7)
C1 C2 C3 N2 -6.2(7)
C1 C2 C3 C5 174.5(4)
C11 C6 C7 C8 3.4(6)
N1 C6 C7 C8 179.6(4)
C11 C6 C7 C12 -174.4(4)
N1 C6 C7 C12 1.8(6)
C6 C7 C8 C9 -1.4(7)
C12 C7 C8 C9 176.5(4)
C7 C8 C9 C10 -0.3(7)
C8 C9 C10 C11 0.1(7)
C9 C10 C11 C6 1.8(6)
C9 C10 C11 C15 -173.1(4)
C7 C6 C11 C10 -3.6(6)
N1 C6 C11 C10 -179.8(4)
C7 C6 C11 C15 171.2(4)
N1 C6 C11 C15 -5.0(6)
C8 C7 C12 C13 71.4(6)
C6 C7 C12 C13 -110.8(6)
C8 C7 C12 C14 -52.9(6)
C6 C7 C12 C14 124.8(5)
C10 C11 C15 C17 78.2(6)
C6 C11 C15 C17 -96.5(5)
C10 C11 C15 C16 -45.9(6)
C6 C11 C15 C16 139.4(5)
C23 C18 C19 C20 2.0(6)
N2 C18 C19 C20 -176.5(5)
C23 C18 C19 C24 -176.7(5)
N2 C18 C19 C24 4.8(6)
C18 C19 C20 C21 1.0(7)
C24 C19 C20 C21 179.7(5)
C19 C20 C21 C22 -2.8(8)
C20 C21 C22 C23 1.5(8)
C21 C22 C23 C18 1.4(7)
C21 C22 C23 C27 -179.0(5)
C19 C18 C23 C22 -3.2(6)
N2 C18 C23 C22 175.3(4)
C19 C18 C23 C27 177.3(4)
N2 C18 C23 C27 -4.2(7)
C20 C19 C24 C25 -80.3(5)
C18 C19 C24 C25 98.4(5)
C20 C19 C24 C26 43.3(6)
C18 C19 C24 C26 -138.0(4)
C22 C23 C27 C29 -74.9(5)
C18 C23 C27 C29 104.7(5)
C22 C23 C27 C28 49.6(6)
C18 C23 C27 C28 -130.9(5)
C34 C30 C31 C32 -0.7(5)
C35 C30 C31 C32 -172.7(4)
Ir1 C30 C31 C32 62.7(3)
C34 C30 C31 C36 170.7(5)
C35 C30 C31 C36 -1.3(7)
Ir1 C30 C31 C36 -125.8(5)
C34 C30 C31 Ir1 -63.4(3)
C35 C30 C31 Ir1 124.6(4)
C30 C31 C32 C33 0.9(6)
C36 C31 C32 C33 -170.8(5)
Ir1 C31 C32 C33 64.1(4)
C30 C31 C32 C37 175.4(4)
C36 C31 C32 C37 3.7(7)
Ir1 C31 C32 C37 -121.3(5)
C30 C31 C32 Ir1 -63.3(3)
C36 C31 C32 Ir1 125.1(4)
C31 C32 C33 C34 -0.7(6)
C37 C32 C33 C34 -175.4(4)
Ir1 C32 C33 C34 62.5(3)
C31 C32 C33 C38 173.9(5)
C37 C32 C33 C38 -0.7(9)
Ir1 C32 C33 C38 -122.9(5)
C31 C32 C33 Ir1 -63.2(3)
C37 C32 C33 Ir1 122.1(5)
C31 C30 C34 C33 0.2(4)
C35 C30 C34 C33 172.5(5)
Ir1 C30 C34 C33 -62.1(3)
C31 C30 C34 C39 -173.9(5)
C35 C30 C34 C39 -1.7(7)
Ir1 C30 C34 C39 123.8(5)
C31 C30 C34 Ir1 62.3(3)
C35 C30 C34 Ir1 -125.4(4)
C32 C33 C34 C30 0.3(5)
C38 C33 C34 C30 -174.3(5)
Ir1 C33 C34 C30 61.7(3)
C32 C33 C34 C39 174.6(4)
C38 C33 C34 C39 0.0(8)
Ir1 C33 C34 C39 -124.0(4)
C32 C33 C34 Ir1 -61.4(4)
C38 C33 C34 Ir1 124.0(5)
C33 C32 Ir1 C31 -117.0(4)
C37 C32 Ir1 C31 122.0(5)
C33 C32 Ir1 C30 -79.2(3)
C31 C32 Ir1 C30 37.8(2)
C37 C32 Ir1 C30 159.9(5)
C31 C32 Ir1 C33 117.0(4)
C37 C32 Ir1 C33 -121.0(6)
C33 C32 Ir1 C34 -37.4(3)
C31 C32 Ir1 C34 79.5(3)
C37 C32 Ir1 C34 -158.4(5)
C33 C32 Ir1 Si1 -156.5(2)
C31 C32 Ir1 Si1 -39.6(3)
C37 C32 Ir1 Si1 82.5(5)
C30 C31 Ir1 C32 116.3(4)
C36 C31 Ir1 C32 -119.9(5)
C32 C31 Ir1 C30 -116.3(4)
C36 C31 Ir1 C30 123.7(5)
C30 C31 Ir1 C33 79.0(3)
C32 C31 Ir1 C33 -37.3(3)
C36 C31 Ir1 C33 -157.2(5)
C30 C31 Ir1 C34 36.9(3)
C32 C31 Ir1 C34 -79.4(3)
C36 C31 Ir1 C34 160.6(5)
C30 C31 Ir1 Si1 -87.9(2)
C32 C31 Ir1 Si1 155.8(2)
C36 C31 Ir1 Si1 35.9(4)
C34 C30 Ir1 C32 79.5(3)
C31 C30 Ir1 C32 -38.0(3)
C35 C30 Ir1 C32 -160.5(5)
C34 C30 Ir1 C31 117.5(4)
C35 C30 Ir1 C31 -122.5(5)
C34 C30 Ir1 C33 37.4(3)
C31 C30 Ir1 C33 -80.1(3)
C35 C30 Ir1 C33 157.4(4)
C31 C30 Ir1 C34 -117.5(4)
C35 C30 Ir1 C34 120.1(6)
C34 C30 Ir1 Si1 -138.0(2)
C31 C30 Ir1 Si1 104.5(2)
C35 C30 Ir1 Si1 -18.0(5)
C34 C33 Ir1 C32 -117.1(4)
C38 C33 Ir1 C32 120.5(6)
C32 C33 Ir1 C31 37.7(3)
C34 C33 Ir1 C31 -79.3(3)
C38 C33 Ir1 C31 158.2(6)
C32 C33 Ir1 C30 80.1(3)
C34 C33 Ir1 C30 -37.0(3)
C38 C33 Ir1 C30 -159.5(5)
C32 C33 Ir1 C34 117.1(4)
C38 C33 Ir1 C34 -122.4(6)
C32 C33 Ir1 Si1 98.7(6)
C34 C33 Ir1 Si1 -18.4(7)
C38 C33 Ir1 Si1 -140.8(5)
C30 C34 Ir1 C32 -80.0(3)
C33 C34 Ir1 C32 37.4(3)
C39 C34 Ir1 C32 157.4(6)
C30 C34 Ir1 C31 -37.4(2)
C33 C34 Ir1 C31 80.0(3)
C39 C34 Ir1 C31 -160.0(6)
C33 C34 Ir1 C30 117.4(4)
C39 C34 Ir1 C30 -122.6(6)
C30 C34 Ir1 C33 -117.4(4)
C39 C34 Ir1 C33 120.0(6)
C30 C34 Ir1 Si1 56.9(3)
C33 C34 Ir1 Si1 174.3(2)
C39 C34 Ir1 Si1 -65.7(5)
C4 C1 N1 C6 -1.8(6)
C2 C1 N1 C6 179.5(4)
C4 C1 N1 Si1 -167.8(4)
C2 C1 N1 Si1 13.5(5)
C11 C6 N1 C1 100.5(5)
C7 C6 N1 C1 -75.7(5)
C11 C6 N1 Si1 -93.7(4)
C7 C6 N1 Si1 90.1(4)
C2 C3 N2 C18 158.1(4)
C5 C3 N2 C18 -22.6(6)
C2 C3 N2 Si1 -23.0(6)
C5 C3 N2 Si1 156.3(3)
C23 C18 N2 C3 93.3(5)
C19 C18 N2 C3 -88.2(5)
C23 C18 N2 Si1 -85.5(5)
C19 C18 N2 Si1 93.0(4)
C3 N2 Si1 N1 37.9(4)
C18 N2 Si1 N1 -143.3(3)
C3 N2 Si1 Ir1 168.0(3)
C18 N2 Si1 Ir1 -13.2(4)
C1 N1 Si1 N2 -33.6(3)
C6 N1 Si1 N2 161.2(3)
C1 N1 Si1 Ir1 -160.7(3)
C6 N1 Si1 Ir1 34.1(4)
C32 Ir1 Si1 N2 -160.4(2)
C31 Ir1 Si1 N2 175.25(18)
C30 Ir1 Si1 N2 136.65(19)
C33 Ir1 Si1 N2 119.8(6)
C34 Ir1 Si1 N2 105.54(19)
C32 Ir1 Si1 N1 -40.6(2)
C31 Ir1 Si1 N1 -64.96(19)
C30 Ir1 Si1 N1 -103.6(2)
C33 Ir1 Si1 N1 -120.4(6)
C34 Ir1 Si1 N1 -134.66(19)
